data_7115438
loop_
_publ_author_name
'Juanjuan Liu'
'Lanxiang Zhou'
'Weijian Ye'
'Cunde Wang'

_publ_section_title
;
 Formal [3+2] cycloaddition of 1-cyanocyclopropane 1-ester with pyridine,
 quinoline or isoquinoline: a general and efficient strategy for
 construction of cyanoindolizine skeletons
;
_journal_name_full Chem.Commun.
_journal_page_first 9068
_journal_paper_doi 10.1039/C4cc03267E
_journal_volume 50
_journal_year 2014
_chemical_formula_sum 'C27 H17 Cl N2 O'
_chemical_formula_weight 420.88
_chemical_name_systematic
; 
 ? 
;
_space_group_IT_number 2
_symmetry_cell_setting triclinic
_symmetry_space_group_name_Hall '-P 1'
_symmetry_space_group_name_H-M 'P -1'
_atom_sites_solution_hydrogens geom
_atom_sites_solution_primary direct
_atom_sites_solution_secondary difmap
_audit_creation_method SHELXL-97
_cell_angle_alpha 71.680(5)
_cell_angle_beta 73.572(4)
_cell_angle_gamma 67.431(5)
_cell_formula_units_Z 2
_cell_length_a 10.4826(16)
_cell_length_b 10.6458(17)
_cell_length_c 10.9600(15)
_cell_measurement_reflns_used 4444
_cell_measurement_temperature 296(2)
_cell_measurement_theta_max 25.29
_cell_measurement_theta_min 2.56
_cell_volume 1053.7(3)
_computing_cell_refinement 'Bruker SAINT'
_computing_data_collection 'Bruker APEX2'
_computing_data_reduction 'Bruker SAINT'
_computing_molecular_graphics 'Bruker SHELXTL'
_computing_publication_material 'Bruker SHELXTL'
_computing_structure_refinement 'SHELXL-97 (Sheldrick, 1997)'
_computing_structure_solution 'SHELXS-97 (Sheldrick, 1990)'
_diffrn_ambient_temperature 296(2)
_diffrn_measured_fraction_theta_full 0.990
_diffrn_measured_fraction_theta_max 0.990
_diffrn_measurement_device_type 'Bruker APEX-II CCD'
_diffrn_measurement_method '\f and \w scans'
_diffrn_radiation_monochromator graphite
_diffrn_radiation_source 'fine-focus sealed tube'
_diffrn_radiation_type MoK\a
_diffrn_radiation_wavelength 0.71073
_diffrn_reflns_av_R_equivalents 0.0593
_diffrn_reflns_av_sigmaI/netI 0.0746
_diffrn_reflns_limit_h_max 13
_diffrn_reflns_limit_h_min -13
_diffrn_reflns_limit_k_max 13
_diffrn_reflns_limit_k_min -13
_diffrn_reflns_limit_l_max 14
_diffrn_reflns_limit_l_min -14
_diffrn_reflns_number 16987
_diffrn_reflns_theta_full 27.53
_diffrn_reflns_theta_max 27.53
_diffrn_reflns_theta_min 1.99
_exptl_absorpt_coefficient_mu 0.203
_exptl_absorpt_correction_type none
_exptl_crystal_colour white
_exptl_crystal_density_diffrn 1.327
_exptl_crystal_density_method 'not measured'
_exptl_crystal_description block
_exptl_crystal_F_000 436
_exptl_crystal_size_max 0.35
_exptl_crystal_size_mid 0.33
_exptl_crystal_size_min 0.30
_refine_diff_density_max 0.191
_refine_diff_density_min -0.303
_refine_diff_density_rms 0.041
_refine_ls_extinction_coef 0.0088(19)
_refine_ls_extinction_expression Fc^*^=kFc[1+0.001xFc^2^\l^3^/sin(2\q)]^-1/4^
_refine_ls_extinction_method SHELXL
_refine_ls_goodness_of_fit_ref 1.010
_refine_ls_hydrogen_treatment mixed
_refine_ls_matrix_type full
_refine_ls_number_parameters 282
_refine_ls_number_reflns 4815
_refine_ls_number_restraints 0
_refine_ls_restrained_S_all 1.010
_refine_ls_R_factor_all 0.1228
_refine_ls_R_factor_gt 0.0546
_refine_ls_shift/su_max 0.001
_refine_ls_shift/su_mean 0.000
_refine_ls_structure_factor_coef Fsqd
_refine_ls_weighting_details 'calc w=1/[\s^2^(Fo^2^)+(0.0493P)^2^+0.2216P] where P=(Fo^2^+2Fc^2^)/3'
_refine_ls_weighting_scheme calc
_refine_ls_wR_factor_gt 0.1073
_refine_ls_wR_factor_ref 0.1281
_reflns_number_gt 2714
_reflns_number_total 4861
_reflns_threshold_expression >2sigma(I)
_cod_data_source_file c4cc03267e2.cif
_cod_data_source_block 001
_cod_original_sg_symbol_H-M P-1
_cod_database_code 7115438

loop_
_symmetry_equiv_pos_as_xyz
'x, y, z'
'-x, -y, -z'

loop_
_atom_site_label
_atom_site_type_symbol
_atom_site_fract_x
_atom_site_fract_y
_atom_site_fract_z
_atom_site_U_iso_or_equiv
_atom_site_adp_type
_atom_site_occupancy
_atom_site_symmetry_multiplicity
_atom_site_calc_flag
_atom_site_refinement_flags
C15 C 0.6547(2) 0.1443(2) 0.78818(19) 0.0435(5) Uani 1 1 d .
H15 H 0.5669 0.2083 0.7752 0.052 Uiso 1 1 calc R
C16 C 0.6862(2) 0.0947(2) 0.9121(2) 0.0507(6) Uani 1 1 d .
H16 H 0.6211 0.1269 0.9823 0.061 Uiso 1 1 calc R
Cl1 Cl 0.85296(8) -0.06926(8) 1.08713(6) 0.0832(3) Uani 1 1 d .
C19 C 0.8835(2) 0.0028(2) 0.7035(2) 0.0445(5) Uani 1 1 d .
H19 H 0.9508 -0.0266 0.6331 0.053 Uiso 1 1 calc R
O1 O 0.81923(14) 0.16820(16) 0.45360(14) 0.0563(4) Uani 1 1 d .
C22 C 0.6905(2) 0.5650(2) 0.2382(2) 0.0471(6) Uani 1 1 d .
H22 H 0.7241 0.6264 0.2541 0.056 Uiso 1 1 calc R
C7 C 0.1414(2) 0.2137(2) 0.4997(2) 0.0484(6) Uani 1 1 d .
H7 H 0.0658 0.1836 0.5100 0.058 Uiso 1 1 calc R
C8 C 0.2428(2) 0.1363(2) 0.57003(19) 0.0435(5) Uani 1 1 d .
H8 H 0.2340 0.0567 0.6338 0.052 Uiso 1 1 calc R
C27 C 0.5099(2) -0.0108(2) 0.69891(19) 0.0410(5) Uani 1 1 d .
N2 N 0.5282(2) -0.1131(2) 0.77769(18) 0.0582(5) Uani 1 1 d .
C5 C 0.2653(2) 0.3858(2) 0.38589(18) 0.0393(5) Uani 1 1 d .
C3 C 0.51561(19) 0.2957(2) 0.43160(18) 0.0340(5) Uani 1 1 d .
C13 C 0.7248(2) 0.1543(2) 0.54645(19) 0.0381(5) Uani 1 1 d .
C14 C 0.75351(19) 0.0991(2) 0.68250(18) 0.0361(5) Uani 1 1 d .
C17 C 0.8146(2) -0.0026(2) 0.9303(2) 0.0507(6) Uani 1 1 d .
C18 C 0.9138(2) -0.0497(2) 0.8275(2) 0.0514(6) Uani 1 1 d .
H18 H 1.0003 -0.1162 0.8417 0.062 Uiso 1 1 calc R
C20 C 0.57821(19) 0.3890(2) 0.32206(18) 0.0363(5) Uani 1 1 d .
C21 C 0.63039(19) 0.4803(2) 0.3424(2) 0.0403(5) Uani 1 1 d .
H21 H 0.6249 0.4847 0.4273 0.048 Uiso 1 1 calc R
C24 C 0.6504(3) 0.4688(3) 0.0912(2) 0.0667(7) Uani 1 1 d .
H24 H 0.6568 0.4642 0.0063 0.080 Uiso 1 1 calc R
C9 C 0.0353(2) 0.4325(3) 0.3475(2) 0.0602(7) Uani 1 1 d .
H9 H -0.0420 0.4044 0.3589 0.072 Uiso 1 1 calc R
C10 C 0.0362(3) 0.5615(3) 0.2710(3) 0.0669(7) Uani 1 1 d .
H10 H -0.0391 0.6197 0.2296 0.080 Uiso 1 1 calc R
C11 C 0.1487(3) 0.6051(3) 0.2555(2) 0.0643(7) Uani 1 1 d .
H11 H 0.1474 0.6942 0.2058 0.077 Uiso 1 1 calc R
C12 C 0.2634(2) 0.5182(2) 0.3127(2) 0.0507(6) Uani 1 1 d .
H12 H 0.3389 0.5485 0.3020 0.061 Uiso 1 1 calc R
N1 N 0.38006(16) 0.29107(16) 0.44782(14) 0.0356(4) Uani 1 1 d .
C2 C 0.57930(19) 0.1899(2) 0.52807(18) 0.0354(5) Uani 1 1 d .
C23 C 0.7020(2) 0.5610(2) 0.1110(2) 0.0540(6) Uani 1 1 d .
C25 C 0.5898(3) 0.3838(3) 0.1943(2) 0.0590(7) Uani 1 1 d .
H25 H 0.5564 0.3224 0.1782 0.071 Uiso 1 1 calc R
C26 C 0.7669(3) 0.6545(3) -0.0033(3) 0.0885(10) Uani 1 1 d .
H26A H 0.7256 0.7491 0.0065 0.133 Uiso 1 1 calc R
H26B H 0.7500 0.6495 -0.0830 0.133 Uiso 1 1 calc R
H26C H 0.8663 0.6242 -0.0060 0.133 Uiso 1 1 calc R
C6 C 0.1486(2) 0.3421(2) 0.4088(2) 0.0446(5) Uani 1 1 d .
C4 C 0.3638(2) 0.1760(2) 0.54697(17) 0.0364(5) Uani 1 1 d .
C1 C 0.4848(2) 0.1147(2) 0.60040(18) 0.0364(5) Uani 1 1 d .

loop_
_atom_site_aniso_label
_atom_site_aniso_U_11
_atom_site_aniso_U_22
_atom_site_aniso_U_33
_atom_site_aniso_U_23
_atom_site_aniso_U_13
_atom_site_aniso_U_12
C15 0.0371(12) 0.0467(13) 0.0441(12) -0.0108(10) -0.0100(10) -0.0087(10)
C16 0.0523(14) 0.0626(16) 0.0393(13) -0.0131(11) -0.0066(10) -0.0211(12)
Cl1 0.0927(5) 0.1078(6) 0.0486(4) 0.0026(4) -0.0334(4) -0.0339(4)
C19 0.0352(12) 0.0491(14) 0.0459(13) -0.0099(10) -0.0076(10) -0.0111(10)
O1 0.0355(8) 0.0703(11) 0.0422(9) -0.0001(8) -0.0013(7) -0.0093(8)
C22 0.0369(12) 0.0430(13) 0.0651(16) -0.0103(11) -0.0120(11) -0.0169(10)
C7 0.0419(13) 0.0587(15) 0.0520(13) -0.0153(12) -0.0059(10) -0.0240(12)
C8 0.0442(12) 0.0471(13) 0.0399(12) -0.0100(10) -0.0006(10) -0.0205(11)
C27 0.0431(12) 0.0428(14) 0.0360(12) -0.0077(11) -0.0062(9) -0.0148(10)
N2 0.0673(14) 0.0509(13) 0.0513(12) 0.0021(10) -0.0142(10) -0.0226(11)
C5 0.0356(11) 0.0415(13) 0.0396(11) -0.0081(10) -0.0122(9) -0.0086(10)
C3 0.0328(11) 0.0378(12) 0.0342(11) -0.0104(9) -0.0070(8) -0.0121(9)
C13 0.0345(11) 0.0367(12) 0.0382(12) -0.0083(9) -0.0044(10) -0.0084(9)
C14 0.0333(11) 0.0379(12) 0.0373(11) -0.0060(9) -0.0087(9) -0.0124(9)
C17 0.0577(15) 0.0592(15) 0.0405(12) -0.0017(11) -0.0177(11) -0.0264(13)
C18 0.0426(13) 0.0526(14) 0.0556(14) -0.0021(11) -0.0222(11) -0.0107(11)
C20 0.0331(11) 0.0389(12) 0.0359(11) -0.0053(9) -0.0098(9) -0.0110(9)
C21 0.0337(11) 0.0450(13) 0.0434(12) -0.0123(10) -0.0084(9) -0.0115(10)
C24 0.0901(19) 0.088(2) 0.0361(13) 0.0000(12) -0.0125(12) -0.0548(17)
C9 0.0432(13) 0.0693(18) 0.0711(17) -0.0093(14) -0.0213(12) -0.0192(12)
C10 0.0493(15) 0.0648(18) 0.0816(18) 0.0002(14) -0.0347(13) -0.0108(13)
C11 0.0579(15) 0.0518(16) 0.0778(18) 0.0044(13) -0.0302(13) -0.0151(13)
C12 0.0442(13) 0.0446(14) 0.0624(15) -0.0030(11) -0.0191(11) -0.0143(11)
N1 0.0365(9) 0.0380(10) 0.0339(9) -0.0066(7) -0.0079(7) -0.0140(8)
C2 0.0342(11) 0.0373(12) 0.0318(11) -0.0084(9) -0.0050(8) -0.0089(9)
C23 0.0523(14) 0.0567(16) 0.0515(15) 0.0051(11) -0.0134(11) -0.0276(12)
C25 0.0812(18) 0.0735(18) 0.0411(13) -0.0067(12) -0.0124(12) -0.0495(15)
C26 0.101(2) 0.092(2) 0.0715(18) 0.0188(16) -0.0153(16) -0.0606(19)
C6 0.0393(12) 0.0513(14) 0.0441(12) -0.0105(11) -0.0107(10) -0.0141(11)
C4 0.0399(12) 0.0381(12) 0.0308(11) -0.0094(9) -0.0031(9) -0.0135(10)
C1 0.0382(11) 0.0384(12) 0.0313(11) -0.0088(9) -0.0039(9) -0.0121(9)

loop_
_atom_type_symbol
_atom_type_description
_atom_type_scat_dispersion_real
_atom_type_scat_dispersion_imag
_atom_type_scat_source
C C 0.0033 0.0016 'International Tables Vol C Tables 4.2.6.8 and 6.1.1.4'
H H 0.0000 0.0000 'International Tables Vol C Tables 4.2.6.8 and 6.1.1.4'
N N 0.0061 0.0033 'International Tables Vol C Tables 4.2.6.8 and 6.1.1.4'
O O 0.0106 0.0060 'International Tables Vol C Tables 4.2.6.8 and 6.1.1.4'
Cl Cl 0.1484 0.1585 'International Tables Vol C Tables 4.2.6.8 and 6.1.1.4'

loop_
_geom_angle_atom_site_label_1
_geom_angle_atom_site_label_2
_geom_angle_atom_site_label_3
_geom_angle
C16 C15 C14 120.5(2)
C16 C15 H15 119.8
C14 C15 H15 119.8
C17 C16 C15 119.1(2)
C17 C16 H16 120.4
C15 C16 H16 120.4
C18 C19 C14 120.5(2)
C18 C19 H19 119.7
C14 C19 H19 119.7
C21 C22 C23 121.6(2)
C21 C22 H22 119.2
C23 C22 H22 119.2
C8 C7 C6 120.6(2)
C8 C7 H7 119.7
C6 C7 H7 119.7
C7 C8 C4 119.77(19)
C7 C8 H8 120.1
C4 C8 H8 120.1
N2 C27 C1 178.5(2)
C12 C5 C6 120.66(19)
C12 C5 N1 122.39(18)
C6 C5 N1 116.84(17)
C2 C3 N1 107.28(16)
C2 C3 C20 128.16(17)
N1 C3 C20 124.28(16)
O1 C13 C2 121.36(18)
O1 C13 C14 120.58(18)
C2 C13 C14 118.06(17)
C19 C14 C15 119.14(18)
C19 C14 C13 118.97(18)
C15 C14 C13 121.87(18)
C16 C17 C18 121.5(2)
C16 C17 Cl1 119.33(19)
C18 C17 Cl1 119.13(18)
C19 C18 C17 119.2(2)
C19 C18 H18 120.4
C17 C18 H18 120.4
C21 C20 C25 118.21(18)
C21 C20 C3 121.72(17)
C25 C20 C3 120.04(18)
C22 C21 C20 120.60(19)
C22 C21 H21 119.7
C20 C21 H21 119.7
C25 C24 C23 121.5(2)
C25 C24 H24 119.2
C23 C24 H24 119.2
C10 C9 C6 121.0(2)
C10 C9 H9 119.5
C6 C9 H9 119.5
C9 C10 C11 120.0(2)
C9 C10 H10 120.0
C11 C10 H10 120.0
C10 C11 C12 120.7(2)
C10 C11 H11 119.6
C12 C11 H11 119.6
C11 C12 C5 119.5(2)
C11 C12 H12 120.2
C5 C12 H12 120.2
C4 N1 C3 109.11(15)
C4 N1 C5 120.37(16)
C3 N1 C5 130.41(16)
C3 C2 C1 108.08(17)
C3 C2 C13 125.88(17)
C1 C2 C13 125.89(17)
C22 C23 C24 117.5(2)
C22 C23 C26 121.7(2)
C24 C23 C26 120.8(2)
C24 C25 C20 120.5(2)
C24 C25 H25 119.7
C20 C25 H25 119.7
C23 C26 H26A 109.5
C23 C26 H26B 109.5
H26A C26 H26B 109.5
C23 C26 H26C 109.5
H26A C26 H26C 109.5
H26B C26 H26C 109.5
C9 C6 C5 117.9(2)
C9 C6 C7 121.0(2)
C5 C6 C7 120.91(18)
C1 C4 N1 107.53(16)
C1 C4 C8 132.17(19)
N1 C4 C8 120.13(17)
C4 C1 C27 123.58(18)
C4 C1 C2 107.76(17)
C27 C1 C2 128.23(18)

loop_
_geom_bond_atom_site_label_1
_geom_bond_atom_site_label_2
_geom_bond_distance
C15 C16 1.379(3)
C15 C14 1.391(3)
C15 H15 0.9300
C16 C17 1.370(3)
C16 H16 0.9300
Cl1 C17 1.739(2)
C19 C18 1.375(3)
C19 C14 1.384(3)
C19 H19 0.9300
O1 C13 1.218(2)
C22 C21 1.377(3)
C22 C23 1.378(3)
C22 H22 0.9300
C7 C8 1.340(3)
C7 C6 1.431(3)
C7 H7 0.9300
C8 C4 1.419(3)
C8 H8 0.9300
C27 N2 1.144(2)
C27 C1 1.416(3)
C5 C12 1.381(3)
C5 C6 1.402(3)
C5 N1 1.423(2)
C3 C2 1.381(3)
C3 N1 1.400(2)
C3 C20 1.471(3)
C13 C2 1.481(3)
C13 C14 1.492(3)
C17 C18 1.377(3)
C18 H18 0.9300
C20 C21 1.382(3)
C20 C25 1.387(3)
C21 H21 0.9300
C24 C25 1.375(3)
C24 C23 1.382(3)
C24 H24 0.9300
C9 C10 1.368(3)
C9 C6 1.399(3)
C9 H9 0.9300
C10 C11 1.375(3)
C10 H10 0.9300
C11 C12 1.380(3)
C11 H11 0.9300
C12 H12 0.9300
N1 C4 1.389(2)
C2 C1 1.420(3)
C23 C26 1.508(3)
C25 H25 0.9300
C26 H26A 0.9600
C26 H26B 0.9600
C26 H26C 0.9600
C4 C1 1.386(3)

loop_
_geom_torsion_atom_site_label_1
_geom_torsion_atom_site_label_2
_geom_torsion_atom_site_label_3
_geom_torsion_atom_site_label_4
_geom_torsion
C14 C15 C16 C17 -1.8(3)
C6 C7 C8 C4 -5.0(3)
C18 C19 C14 C15 1.3(3)
C18 C19 C14 C13 179.65(19)
C16 C15 C14 C19 0.5(3)
C16 C15 C14 C13 -177.83(19)
O1 C13 C14 C19 -32.0(3)
C2 C13 C14 C19 147.30(19)
O1 C13 C14 C15 146.3(2)
C2 C13 C14 C15 -34.4(3)
C15 C16 C17 C18 1.4(3)
C15 C16 C17 Cl1 -178.16(17)
C14 C19 C18 C17 -1.7(3)
C16 C17 C18 C19 0.4(3)
Cl1 C17 C18 C19 179.91(17)
C2 C3 C20 C21 -62.6(3)
N1 C3 C20 C21 124.3(2)
C2 C3 C20 C25 115.5(2)
N1 C3 C20 C25 -57.6(3)
C23 C22 C21 C20 -0.6(3)
C25 C20 C21 C22 0.8(3)
C3 C20 C21 C22 178.97(18)
C6 C9 C10 C11 -1.2(4)
C9 C10 C11 C12 2.2(4)
C10 C11 C12 C5 0.3(4)
C6 C5 C12 C11 -3.7(3)
N1 C5 C12 C11 -179.8(2)
C2 C3 N1 C4 -4.8(2)
C20 C3 N1 C4 169.58(17)
C2 C3 N1 C5 171.38(18)
C20 C3 N1 C5 -14.2(3)
C12 C5 N1 C4 162.87(19)
C6 C5 N1 C4 -13.4(3)
C12 C5 N1 C3 -12.9(3)
C6 C5 N1 C3 170.80(19)
N1 C3 C2 C1 3.0(2)
C20 C3 C2 C1 -171.13(18)
N1 C3 C2 C13 178.69(18)
C20 C3 C2 C13 4.6(3)
O1 C13 C2 C3 -33.4(3)
C14 C13 C2 C3 147.27(19)
O1 C13 C2 C1 141.6(2)
C14 C13 C2 C1 -37.7(3)
C21 C22 C23 C24 0.2(3)
C21 C22 C23 C26 179.5(2)
C25 C24 C23 C22 -0.1(4)
C25 C24 C23 C26 -179.4(2)
C23 C24 C25 C20 0.3(4)
C21 C20 C25 C24 -0.7(3)
C3 C20 C25 C24 -178.9(2)
C10 C9 C6 C5 -2.2(4)
C10 C9 C6 C7 173.3(2)
C12 C5 C6 C9 4.6(3)
N1 C5 C6 C9 -179.06(19)
C12 C5 C6 C7 -170.8(2)
N1 C5 C6 C7 5.5(3)
C8 C7 C6 C9 -171.7(2)
C8 C7 C6 C5 3.6(3)
C3 N1 C4 C1 4.8(2)
C5 N1 C4 C1 -171.87(16)
C3 N1 C4 C8 -170.96(17)
C5 N1 C4 C8 12.4(3)
C7 C8 C4 C1 -177.4(2)
C7 C8 C4 N1 -2.9(3)
N1 C4 C1 C27 -175.90(17)
C8 C4 C1 C27 -0.9(3)
N1 C4 C1 C2 -2.9(2)
C8 C4 C1 C2 172.1(2)
N2 C27 C1 C4 24(10)
N2 C27 C1 C2 -148(10)
C3 C2 C1 C4 -0.1(2)
C13 C2 C1 C4 -175.81(18)
C3 C2 C1 C27 172.54(19)
C13 C2 C1 C27 -3.2(3)
